data_7151923
loop_
_publ_author_name
'Zhou, Wei'
'An, Guanghui'
'Zhang, Guangqian'
'Han, Jianlin'
'Pan, Yi'

_publ_section_title
;
 Ligand-free palladium-catalyzed intramolecular Heck reaction of
 secondary benzylic bromides.
;
_journal_issue 16
_journal_name_full 'Organic &amp; biomolecular chemistry'
_journal_page_first 5833
_journal_page_last 5837
_journal_paper_doi 10.1039/c1ob05231d
_journal_volume 9
_journal_year 2011
_chemical_formula_moiety 'C18 H19 N O2 S'
_chemical_formula_sum 'C18 H19 N O2 S'
_chemical_formula_weight 313.40
_chemical_name_systematic
;
?
;
_space_group_IT_number 14
_symmetry_cell_setting monoclinic
_symmetry_space_group_name_Hall '-P 2ybc'
_symmetry_space_group_name_H-M 'P 1 21/c 1'
_atom_sites_solution_hydrogens geom
_atom_sites_solution_primary direct
_atom_sites_solution_secondary difmap
_audit_creation_method SHELXL-97
_cell_angle_alpha 90.00
_cell_angle_beta 92.108(9)
_cell_angle_gamma 90.00
_cell_formula_units_Z 4
_cell_length_a 10.879(7)
_cell_length_b 8.725(6)
_cell_length_c 17.898(12)
_cell_measurement_reflns_used 2381
_cell_measurement_temperature 291(2)
_cell_measurement_theta_max 22.34
_cell_measurement_theta_min 2.59
_cell_volume 1698(2)
_computing_cell_refinement SMART
_computing_data_collection 'SMART (Bruker, 2000)'
_computing_data_reduction 'SAINT (Bruker, 2000)'
_computing_molecular_graphics SHELXTL
_computing_publication_material SHELXTL
_computing_structure_refinement SHELXTL
_computing_structure_solution 'SHELXTL (Bruker, 2000)'
_diffrn_ambient_temperature 291(2)
_diffrn_measured_fraction_theta_full 0.999
_diffrn_measured_fraction_theta_max 0.999
_diffrn_measurement_device_type 'Bruker Smart Aepex CCD'
_diffrn_measurement_method 'phi and omega scans'
_diffrn_radiation_monochromator graphite
_diffrn_radiation_source 'sealed tube'
_diffrn_radiation_type MoK\a
_diffrn_radiation_wavelength 0.71073
_diffrn_reflns_av_R_equivalents 0.0495
_diffrn_reflns_av_sigmaI/netI 0.0863
_diffrn_reflns_limit_h_max 12
_diffrn_reflns_limit_h_min -13
_diffrn_reflns_limit_k_max 5
_diffrn_reflns_limit_k_min -10
_diffrn_reflns_limit_l_max 21
_diffrn_reflns_limit_l_min -22
_diffrn_reflns_number 8886
_diffrn_reflns_theta_full 26.00
_diffrn_reflns_theta_max 26.00
_diffrn_reflns_theta_min 1.87
_exptl_absorpt_coefficient_mu 0.197
_exptl_absorpt_correction_T_max 0.9580
_exptl_absorpt_correction_T_min 0.9470
_exptl_absorpt_correction_type multi-scan
_exptl_absorpt_process_details 'SADABS; Bruker, 2000'
_exptl_crystal_density_diffrn 1.226
_exptl_crystal_density_method 'not measured'
_exptl_crystal_F_000 664
_exptl_crystal_size_max 0.28
_exptl_crystal_size_mid 0.24
_exptl_crystal_size_min 0.22
_refine_diff_density_max 0.355
_refine_diff_density_min -0.519
_refine_diff_density_rms 0.059
_refine_ls_extinction_method none
_refine_ls_goodness_of_fit_ref 1.049
_refine_ls_hydrogen_treatment constr
_refine_ls_matrix_type full
_refine_ls_number_parameters 201
_refine_ls_number_reflns 3334
_refine_ls_number_restraints 0
_refine_ls_restrained_S_all 1.049
_refine_ls_R_factor_all 0.0985
_refine_ls_R_factor_gt 0.0650
_refine_ls_shift/su_max 0.000
_refine_ls_shift/su_mean 0.000
_refine_ls_structure_factor_coef Fsqd
_refine_ls_weighting_details 'calc w=1/[\s^2^(Fo^2^)+(0.0671P)^2^] where P=(Fo^2^+2Fc^2^)/3'
_refine_ls_weighting_scheme calc
_refine_ls_wR_factor_gt 0.1438
_refine_ls_wR_factor_ref 0.1506
_reflns_number_gt 2087
_reflns_number_total 3334
_reflns_threshold_expression >2sigma(I)
_cod_data_source_file c1ob05231d.txt
_cod_data_source_block 291211b
_cod_depositor_comments
;
The following automatic conversions were performed:

'_symmetry_cell_setting' value 'Monoclinic' changed to 'monoclinic'
according to /home/saulius/struct/CIF-dictionaries/cif_core.dic
dictionary named 'cif_core.dic' version 2.4.1 from 2010-06-29.

Automatic conversion script
Id: cif_fix_values 1715 2011-07-08 13:25:40Z adriana 
;
_cod_original_cell_volume 1697.6(19)
_cod_original_sg_symbol_H-M P2(1)/c
_cod_database_code 7151923

loop_
_symmetry_equiv_pos_as_xyz
'x, y, z'
'-x, y+1/2, -z+1/2'
'-x, -y, -z'
'x, -y-1/2, z-1/2'

loop_
_atom_site_label
_atom_site_type_symbol
_atom_site_fract_x
_atom_site_fract_y
_atom_site_fract_z
_atom_site_U_iso_or_equiv
_atom_site_adp_type
_atom_site_occupancy
_atom_site_symmetry_multiplicity
_atom_site_calc_flag
_atom_site_refinement_flags
_atom_site_disorder_assembly
_atom_site_disorder_group
C1 C 0.6263(3) 0.6312(4) 0.22512(18) 0.0465(8) Uani 1 1 d . . .
H1 H 0.5863 0.7254 0.2249 0.056 Uiso 1 1 calc R . .
C2 C 0.6233(3) 0.5395(4) 0.28589(19) 0.0478(8) Uani 1 1 d . . .
H2 H 0.5834 0.5719 0.3281 0.057 Uiso 1 1 calc R . .
C3 C 0.6790(3) 0.3989(4) 0.28524(18) 0.0457(8) Uani 1 1 d . . .
H3 H 0.6751 0.3360 0.3270 0.055 Uiso 1 1 calc R . .
C4 C 0.7403(3) 0.3488(4) 0.22458(19) 0.0451(8) Uani 1 1 d . . .
C5 C 0.7466(3) 0.4428(4) 0.16296(18) 0.0451(8) Uani 1 1 d . . .
H5 H 0.7889 0.4115 0.1214 0.054 Uiso 1 1 calc R . .
C6 C 0.6889(3) 0.5846(4) 0.16360(18) 0.0454(8) Uani 1 1 d . . .
H6 H 0.6925 0.6486 0.1222 0.054 Uiso 1 1 calc R . .
C7 C 0.7974(3) 0.1915(3) 0.22447(16) 0.0402(7) Uani 1 1 d . . .
H7 H 0.7994 0.1516 0.2757 0.048 Uiso 1 1 calc R . .
C8 C 0.9242(3) 0.1818(4) 0.19538(17) 0.0422(7) Uani 1 1 d . . .
C9 C 1.0304(3) 0.2685(4) 0.22982(17) 0.0465(8) Uani 1 1 d . . .
H9A H 1.1051 0.2358 0.2077 0.070 Uiso 1 1 calc R . .
H9B H 1.0357 0.2490 0.2826 0.070 Uiso 1 1 calc R . .
H9C H 1.0188 0.3762 0.2212 0.070 Uiso 1 1 calc R . .
C10 C 0.9286(3) 0.0855(4) 0.13941(18) 0.0444(8) Uani 1 1 d . . .
H10 H 0.9990 0.0679 0.1127 0.053 Uiso 1 1 calc R . .
C11 C 0.7236(3) 0.0780(4) 0.17347(19) 0.0469(8) Uani 1 1 d . . .
H11A H 0.6858 -0.0011 0.2031 0.056 Uiso 1 1 calc R . .
H11B H 0.6596 0.1313 0.1446 0.056 Uiso 1 1 calc R . .
C12 C 0.7440(3) 0.1572(4) -0.00480(17) 0.0419(7) Uani 1 1 d . . .
C13 C 0.6257(3) 0.2128(4) -0.01315(17) 0.0439(7) Uani 1 1 d . . .
H13 H 0.5594 0.1543 0.0016 0.053 Uiso 1 1 calc R . .
C14 C 0.6072(3) 0.3552(4) -0.04351(18) 0.0435(8) Uani 1 1 d . . .
H14 H 0.5271 0.3918 -0.0495 0.052 Uiso 1 1 calc R . .
C15 C 0.7024(3) 0.4463(4) -0.06545(16) 0.0412(7) Uani 1 1 d . . .
C16 C 0.8201(3) 0.3896(4) -0.05527(16) 0.0413(7) Uani 1 1 d . . .
H16 H 0.8862 0.4500 -0.0686 0.050 Uiso 1 1 calc R . .
C17 C 0.8423(3) 0.2451(4) -0.02577(16) 0.0430(7) Uani 1 1 d . . .
H17 H 0.9222 0.2079 -0.0202 0.052 Uiso 1 1 calc R . .
C18 C 0.6790(3) 0.6018(4) -0.09931(18) 0.0467(8) Uani 1 1 d . . .
H18A H 0.5949 0.6084 -0.1172 0.070 Uiso 1 1 calc R . .
H18B H 0.7324 0.6169 -0.1402 0.070 Uiso 1 1 calc R . .
H18C H 0.6949 0.6793 -0.0622 0.070 Uiso 1 1 calc R . .
N1 N 0.8144(2) 0.0107(3) 0.12372(15) 0.0439(6) Uani 1 1 d . . .
O2 O 0.87011(19) -0.0942(3) 0.00206(12) 0.0468(6) Uani 1 1 d . . .
O3 O 0.65465(19) -0.0988(3) 0.04003(12) 0.0434(5) Uani 1 1 d . . .
S1 S 0.76981(7) -0.02208(9) 0.03692(4) 0.0411(2) Uani 1 1 d . . .

loop_
_atom_site_aniso_label
_atom_site_aniso_U_11
_atom_site_aniso_U_22
_atom_site_aniso_U_33
_atom_site_aniso_U_23
_atom_site_aniso_U_13
_atom_site_aniso_U_12
C1 0.0455(18) 0.0420(18) 0.0506(19) -0.0104(14) -0.0181(15) 0.0164(15)
C2 0.0402(17) 0.0518(19) 0.0521(19) -0.0119(16) 0.0116(14) 0.0087(16)
C3 0.0456(17) 0.0467(18) 0.0442(17) 0.0154(14) -0.0075(14) 0.0001(16)
C4 0.0448(18) 0.0395(16) 0.0503(19) -0.0016(13) -0.0065(15) 0.0017(14)
C5 0.0486(19) 0.0444(18) 0.0424(17) -0.0108(14) 0.0020(14) 0.0059(15)
C6 0.0417(16) 0.0475(18) 0.0458(18) 0.0153(14) -0.0131(14) -0.0022(15)
C7 0.0455(18) 0.0382(16) 0.0367(15) 0.0075(13) 0.0015(13) -0.0016(14)
C8 0.0433(17) 0.0419(18) 0.0407(16) 0.0048(13) -0.0072(13) 0.0036(14)
C9 0.0523(19) 0.0445(18) 0.0417(17) -0.0105(14) -0.0129(15) -0.0010(15)
C10 0.0443(18) 0.0468(18) 0.0416(17) -0.0006(13) -0.0066(14) 0.0020(15)
C11 0.0476(18) 0.0437(19) 0.0501(19) -0.0060(14) 0.0117(14) -0.0154(15)
C12 0.0402(17) 0.0436(17) 0.0413(16) -0.0033(13) -0.0059(14) 0.0006(14)
C13 0.0435(18) 0.0455(18) 0.0425(16) -0.0064(14) -0.0024(14) 0.0052(15)
C14 0.0373(16) 0.0441(17) 0.0486(18) -0.0072(14) -0.0053(14) 0.0132(15)
C15 0.0450(17) 0.0415(18) 0.0373(15) -0.0049(12) 0.0029(13) 0.0121(14)
C16 0.0370(15) 0.0503(19) 0.0368(16) 0.0015(13) 0.0031(12) -0.0072(15)
C17 0.0403(17) 0.0483(18) 0.0405(17) -0.0007(13) 0.0014(14) 0.0012(14)
C18 0.0478(18) 0.0437(18) 0.0491(19) 0.0043(14) 0.0089(15) 0.0134(15)
N1 0.0435(15) 0.0463(16) 0.0419(14) 0.0016(11) 0.0008(12) 0.0007(12)
O2 0.0469(12) 0.0455(13) 0.0476(13) -0.0057(10) -0.0020(10) -0.0010(10)
O3 0.0444(12) 0.0409(11) 0.0444(12) 0.0005(9) -0.0050(9) -0.0089(10)
S1 0.0411(4) 0.0401(4) 0.0418(4) -0.0058(3) -0.0023(3) -0.0006(3)

loop_
_atom_type_symbol
_atom_type_description
_atom_type_scat_dispersion_real
_atom_type_scat_dispersion_imag
_atom_type_scat_source
C C 0.0033 0.0016 'International Tables Vol C Tables 4.2.6.8 and 6.1.1.4'
H H 0.0000 0.0000 'International Tables Vol C Tables 4.2.6.8 and 6.1.1.4'
N N 0.0061 0.0033 'International Tables Vol C Tables 4.2.6.8 and 6.1.1.4'
O O 0.0106 0.0060 'International Tables Vol C Tables 4.2.6.8 and 6.1.1.4'
S S 0.1246 0.1234 'International Tables Vol C Tables 4.2.6.8 and 6.1.1.4'

loop_
_geom_angle_atom_site_label_1
_geom_angle_atom_site_label_2
_geom_angle_atom_site_label_3
_geom_angle
_geom_angle_site_symmetry_1
_geom_angle_site_symmetry_3
_geom_angle_publ_flag
C2 C1 C6 119.7(3) . . ?
C2 C1 H1 120.1 . . ?
C6 C1 H1 120.1 . . ?
C1 C2 C3 120.0(3) . . ?
C1 C2 H2 120.0 . . ?
C3 C2 H2 120.0 . . ?
C4 C3 C2 121.5(3) . . ?
C4 C3 H3 119.2 . . ?
C2 C3 H3 119.2 . . ?
C3 C4 C5 119.0(3) . . ?
C3 C4 C7 120.4(3) . . ?
C5 C4 C7 120.6(3) . . ?
C4 C5 C6 119.2(3) . . ?
C4 C5 H5 120.4 . . ?
C6 C5 H5 120.4 . . ?
C1 C6 C5 120.5(3) . . ?
C1 C6 H6 119.8 . . ?
C5 C6 H6 119.8 . . ?
C8 C7 C4 116.0(3) . . ?
C8 C7 C11 102.9(2) . . ?
C4 C7 C11 112.2(3) . . ?
C8 C7 H7 108.5 . . ?
C4 C7 H7 108.5 . . ?
C11 C7 H7 108.5 . . ?
C10 C8 C9 126.2(3) . . ?
C10 C8 C7 111.2(3) . . ?
C9 C8 C7 122.5(3) . . ?
C8 C9 H9A 109.5 . . ?
C8 C9 H9B 109.5 . . ?
H9A C9 H9B 109.5 . . ?
C8 C9 H9C 109.5 . . ?
H9A C9 H9C 109.5 . . ?
H9B C9 H9C 109.5 . . ?
C8 C10 N1 112.9(3) . . ?
C8 C10 H10 123.5 . . ?
N1 C10 H10 123.5 . . ?
N1 C11 C7 105.4(2) . . ?
N1 C11 H11A 110.7 . . ?
C7 C11 H11A 110.7 . . ?
N1 C11 H11B 110.7 . . ?
C7 C11 H11B 110.7 . . ?
H11A C11 H11B 108.8 . . ?
C13 C12 C17 120.3(3) . . ?
C13 C12 S1 119.7(3) . . ?
C17 C12 S1 119.9(2) . . ?
C14 C13 C12 119.1(3) . . ?
C14 C13 H13 120.4 . . ?
C12 C13 H13 120.4 . . ?
C13 C14 C15 122.4(3) . . ?
C13 C14 H14 118.8 . . ?
C15 C14 H14 118.8 . . ?
C14 C15 C16 117.5(3) . . ?
C14 C15 C18 121.2(3) . . ?
C16 C15 C18 121.3(3) . . ?
C15 C16 C17 121.7(3) . . ?
C15 C16 H16 119.1 . . ?
C17 C16 H16 119.1 . . ?
C12 C17 C16 118.9(3) . . ?
C12 C17 H17 120.5 . . ?
C16 C17 H17 120.5 . . ?
C15 C18 H18A 109.5 . . ?
C15 C18 H18B 109.5 . . ?
H18A C18 H18B 109.5 . . ?
C15 C18 H18C 109.5 . . ?
H18A C18 H18C 109.5 . . ?
H18B C18 H18C 109.5 . . ?
C10 N1 C11 107.3(3) . . ?
C10 N1 S1 119.6(2) . . ?
C11 N1 S1 117.5(2) . . ?
O2 S1 O3 119.95(14) . . ?
O2 S1 N1 106.77(14) . . ?
O3 S1 N1 106.01(13) . . ?
O2 S1 C12 108.75(15) . . ?
O3 S1 C12 108.01(14) . . ?
N1 S1 C12 106.61(14) . . ?

loop_
_geom_bond_atom_site_label_1
_geom_bond_atom_site_label_2
_geom_bond_distance
_geom_bond_site_symmetry_2
_geom_bond_publ_flag
C1 C2 1.351(5) . ?
C1 C6 1.377(5) . ?
C1 H1 0.9300 . ?
C2 C3 1.368(5) . ?
C2 H2 0.9300 . ?
C3 C4 1.367(5) . ?
C3 H3 0.9300 . ?
C4 C5 1.378(5) . ?
C4 C7 1.506(4) . ?
C5 C6 1.388(5) . ?
C5 H5 0.9300 . ?
C6 H6 0.9300 . ?
C7 C8 1.495(4) . ?
C7 C11 1.551(4) . ?
C7 H7 0.9800 . ?
C8 C10 1.310(5) . ?
C8 C9 1.495(4) . ?
C9 H9A 0.9600 . ?
C9 H9B 0.9600 . ?
C9 H9C 0.9600 . ?
C10 N1 1.422(4) . ?
C10 H10 0.9300 . ?
C11 N1 1.476(4) . ?
C11 H11A 0.9700 . ?
C11 H11B 0.9700 . ?
C12 C13 1.378(4) . ?
C12 C17 1.379(5) . ?
C12 S1 1.751(3) . ?
C13 C14 1.368(4) . ?
C13 H13 0.9300 . ?
C14 C15 1.374(5) . ?
C14 H14 0.9300 . ?
C15 C16 1.378(4) . ?
C15 C18 1.504(4) . ?
C16 C17 1.385(5) . ?
C16 H16 0.9300 . ?
C17 H17 0.9300 . ?
C18 H18A 0.9600 . ?
C18 H18B 0.9600 . ?
C18 H18C 0.9600 . ?
N1 S1 1.635(3) . ?
O2 S1 1.423(2) . ?
O3 S1 1.423(2) . ?

loop_
_geom_torsion_atom_site_label_1
_geom_torsion_atom_site_label_2
_geom_torsion_atom_site_label_3
_geom_torsion_atom_site_label_4
_geom_torsion
_geom_torsion_site_symmetry_1
_geom_torsion_site_symmetry_2
_geom_torsion_site_symmetry_3
_geom_torsion_site_symmetry_4
_geom_torsion_publ_flag
C6 C1 C2 C3 -2.0(5) . . . . ?
C1 C2 C3 C4 1.1(5) . . . . ?
C2 C3 C4 C5 0.4(5) . . . . ?
C2 C3 C4 C7 -178.1(3) . . . . ?
C3 C4 C5 C6 -1.0(5) . . . . ?
C7 C4 C5 C6 177.5(3) . . . . ?
C2 C1 C6 C5 1.4(5) . . . . ?
C4 C5 C6 C1 0.1(5) . . . . ?
C3 C4 C7 C8 -135.9(3) . . . . ?
C5 C4 C7 C8 45.7(4) . . . . ?
C3 C4 C7 C11 106.3(3) . . . . ?
C5 C4 C7 C11 -72.2(4) . . . . ?
C4 C7 C8 C10 -122.8(3) . . . . ?
C11 C7 C8 C10 0.1(3) . . . . ?
C4 C7 C8 C9 59.6(4) . . . . ?
C11 C7 C8 C9 -177.5(3) . . . . ?
C9 C8 C10 N1 174.6(3) . . . . ?
C7 C8 C10 N1 -2.9(4) . . . . ?
C8 C7 C11 N1 2.5(3) . . . . ?
C4 C7 C11 N1 127.9(3) . . . . ?
C17 C12 C13 C14 0.9(5) . . . . ?
S1 C12 C13 C14 177.8(2) . . . . ?
C12 C13 C14 C15 -0.7(5) . . . . ?
C13 C14 C15 C16 -0.5(5) . . . . ?
C13 C14 C15 C18 179.4(3) . . . . ?
C14 C15 C16 C17 1.5(4) . . . . ?
C18 C15 C16 C17 -178.4(3) . . . . ?
C13 C12 C17 C16 0.0(4) . . . . ?
S1 C12 C17 C16 -176.9(2) . . . . ?
C15 C16 C17 C12 -1.2(4) . . . . ?
C8 C10 N1 C11 4.6(4) . . . . ?
C8 C10 N1 S1 141.7(2) . . . . ?
C7 C11 N1 C10 -4.2(3) . . . . ?
C7 C11 N1 S1 -142.4(2) . . . . ?
C10 N1 S1 O2 50.3(3) . . . . ?
C11 N1 S1 O2 -176.7(2) . . . . ?
C10 N1 S1 O3 179.3(2) . . . . ?
C11 N1 S1 O3 -47.8(3) . . . . ?
C10 N1 S1 C12 -65.8(3) . . . . ?
C11 N1 S1 C12 67.2(3) . . . . ?
C13 C12 S1 O2 145.3(2) . . . . ?
C17 C12 S1 O2 -37.8(3) . . . . ?
C13 C12 S1 O3 13.7(3) . . . . ?
C17 C12 S1 O3 -169.5(2) . . . . ?
C13 C12 S1 N1 -99.9(3) . . . . ?
C17 C12 S1 N1 77.0(3) . . . . ?
